data_4030057
loop_
_publ_author_name
'Li, Dan'
'Rao, Weidong'
'Tay, Guan Liang'
'Ayers, Benjamin James'
'Chan, Philip Wai Hong'

_publ_section_title
;
 Gold-catalyzed cycloisomerization of 1,6-diyne esters to
 1H-cyclopenta[b]naphthalenes, cis-cyclopenten-2-yl \d-diketones, and
 bicyclo[3.2.0]hepta-1,5-dienes.
;
_journal_issue 23
_journal_name_full 'The Journal of organic chemistry'
_journal_page_first 11301
_journal_page_last 11315
_journal_paper_doi 10.1021/jo5020195
_journal_volume 79
_journal_year 2014
_chemical_formula_moiety 'C25 H18'
_chemical_formula_sum 'C25 H18'
_chemical_formula_weight 318.39
_chemical_name_systematic
; 
 ? 
;
_space_group_IT_number 2
_symmetry_cell_setting triclinic
_symmetry_space_group_name_Hall '-P 1'
_symmetry_space_group_name_H-M 'P -1'
_atom_sites_solution_hydrogens geom
_atom_sites_solution_primary direct
_atom_sites_solution_secondary difmap
_audit_creation_method SHELXL-97
_cell_angle_alpha 71.447(2)
_cell_angle_beta 67.341(3)
_cell_angle_gamma 65.481(2)
_cell_formula_units_Z 2
_cell_length_a 9.3651(5)
_cell_length_b 9.5625(5)
_cell_length_c 11.0503(6)
_cell_measurement_reflns_used 4388
_cell_measurement_temperature 103(2)
_cell_measurement_theta_max 30.85
_cell_measurement_theta_min 2.50
_cell_volume 815.96(8)
_computing_cell_refinement 'Bruker SAINT'
_computing_data_collection 'Bruker APEX2'
_computing_data_reduction 'Bruker SAINT'
_computing_molecular_graphics 'Bruker SHELXTL'
_computing_publication_material 'Bruker SHELXTL'
_computing_structure_refinement 'SHELXL-97 (Sheldrick, 2008)'
_computing_structure_solution 'SHELXS-97 (Sheldrick, 2008)'
_diffrn_ambient_temperature 103(2)
_diffrn_measured_fraction_theta_full 0.981
_diffrn_measured_fraction_theta_max 0.981
_diffrn_measurement_device_type 'Bruker APEX-II CCD'
_diffrn_measurement_method '\f and \w scans'
_diffrn_radiation_monochromator graphite
_diffrn_radiation_source 'fine-focus sealed tube'
_diffrn_radiation_type MoK\a
_diffrn_radiation_wavelength 0.71073
_diffrn_reflns_av_R_equivalents 0.0383
_diffrn_reflns_av_sigmaI/netI 0.0471
_diffrn_reflns_limit_h_max 13
_diffrn_reflns_limit_h_min -13
_diffrn_reflns_limit_k_max 13
_diffrn_reflns_limit_k_min -9
_diffrn_reflns_limit_l_max 15
_diffrn_reflns_limit_l_min -15
_diffrn_reflns_number 14951
_diffrn_reflns_theta_full 31.03
_diffrn_reflns_theta_max 31.03
_diffrn_reflns_theta_min 2.03
_exptl_absorpt_coefficient_mu 0.073
_exptl_absorpt_correction_T_max 0.9855
_exptl_absorpt_correction_T_min 0.9713
_exptl_absorpt_correction_type multi-scan
_exptl_absorpt_process_details sadabs
_exptl_crystal_colour colourless
_exptl_crystal_density_diffrn 1.296
_exptl_crystal_density_method 'not measured'
_exptl_crystal_description block
_exptl_crystal_F_000 336
_exptl_crystal_size_max 0.40
_exptl_crystal_size_mid 0.30
_exptl_crystal_size_min 0.20
_refine_diff_density_max 0.483
_refine_diff_density_min -0.303
_refine_diff_density_rms 0.089
_refine_ls_extinction_method none
_refine_ls_goodness_of_fit_ref 1.049
_refine_ls_hydrogen_treatment constr
_refine_ls_matrix_type full
_refine_ls_number_parameters 226
_refine_ls_number_reflns 5119
_refine_ls_number_restraints 0
_refine_ls_restrained_S_all 1.049
_refine_ls_R_factor_all 0.0689
_refine_ls_R_factor_gt 0.0527
_refine_ls_shift/su_max 0.001
_refine_ls_shift/su_mean 0.000
_refine_ls_structure_factor_coef Fsqd
_refine_ls_weighting_details 'calc w=1/[\s^2^(Fo^2^)+(0.0943P)^2^+0.0787P] where P=(Fo^2^+2Fc^2^)/3'
_refine_ls_weighting_scheme calc
_refine_ls_wR_factor_gt 0.1391
_refine_ls_wR_factor_ref 0.1573
_reflns_number_gt 4044
_reflns_number_total 5119
_reflns_threshold_expression >2sigma(I)
_cod_data_source_file jo5020195_si_003.cif
_cod_data_source_block chan225
_cod_depositor_comments
;
The following automatic conversions were performed:

'_symmetry_cell_setting' value 'Triclinic' changed to 'triclinic'
according to
/home/saulius/struct/COD-crude-data--automatic-downloads/rss-feeds/ACS/lib/dictionaries/cif_core.dic
dictionary named 'cif_core.dic' version 2.4.2 from 2011-04-26.

Automatic conversion script
Id: cif_fix_values 2827 2014-09-09 07:05:25Z andrius 

 Adding full bibliography for 4030057--4030064.cif.
;
_cod_original_sg_symbol_H-M P-1
_cod_database_code 4030057

loop_
_symmetry_equiv_pos_as_xyz
'x, y, z'
'-x, -y, -z'

loop_
_atom_site_label
_atom_site_type_symbol
_atom_site_fract_x
_atom_site_fract_y
_atom_site_fract_z
_atom_site_U_iso_or_equiv
_atom_site_adp_type
_atom_site_occupancy
_atom_site_symmetry_multiplicity
_atom_site_calc_flag
_atom_site_refinement_flags
C1 C -0.13997(13) 0.82609(12) -0.15140(11) 0.0136(2) Uani 1 1 d .
C2 C -0.31464(13) 0.87610(13) -0.11300(11) 0.0159(2) Uani 1 1 d .
H2 H -0.3746 0.8740 -0.0212 0.019 Uiso 1 1 calc R
C3 C -0.39818(14) 0.92736(14) -0.20592(12) 0.0185(2) Uani 1 1 d .
H3 H -0.5148 0.9614 -0.1778 0.022 Uiso 1 1 calc R
C4 C -0.31208(15) 0.92989(14) -0.34288(12) 0.0195(2) Uani 1 1 d .
H4 H -0.3705 0.9644 -0.4066 0.023 Uiso 1 1 calc R
C5 C -0.14402(15) 0.88247(14) -0.38360(12) 0.0182(2) Uani 1 1 d .
H5 H -0.0867 0.8840 -0.4758 0.022 Uiso 1 1 calc R
C6 C -0.05414(14) 0.83119(13) -0.29064(11) 0.0154(2) Uani 1 1 d .
C7 C 0.11962(14) 0.78856(13) -0.33396(11) 0.0164(2) Uani 1 1 d .
H7 H 0.1776 0.7919 -0.4262 0.020 Uiso 1 1 calc R
C8 C 0.20250(13) 0.74300(13) -0.24324(11) 0.0152(2) Uani 1 1 d .
C9 C 0.38379(13) 0.69796(14) -0.26560(12) 0.0186(2) Uani 1 1 d .
H9A H 0.4468 0.6045 -0.3079 0.022 Uiso 1 1 calc R
H9B H 0.4247 0.7851 -0.3221 0.022 Uiso 1 1 calc R
C10 C 0.39434(14) 0.66360(13) -0.12712(12) 0.0180(2) Uani 1 1 d .
H10 H 0.4941 0.6319 -0.1064 0.022 Uiso 1 1 calc R
C11 C 0.24601(13) 0.68274(13) -0.03475(11) 0.0146(2) Uani 1 1 d .
C12 C 0.11902(13) 0.73510(12) -0.10292(11) 0.0134(2) Uani 1 1 d .
C13 C -0.05093(12) 0.77648(12) -0.05604(11) 0.0126(2) Uani 1 1 d .
C14 C -0.14097(12) 0.77437(12) 0.08894(11) 0.0131(2) Uani 1 1 d .
C15 C -0.22774(14) 0.66980(13) 0.16146(12) 0.0170(2) Uani 1 1 d .
H15 H -0.2348 0.6035 0.1172 0.020 Uiso 1 1 calc R
C16 C -0.30341(15) 0.66288(15) 0.29792(12) 0.0198(2) Uani 1 1 d .
H16 H -0.3621 0.5918 0.3464 0.024 Uiso 1 1 calc R
C17 C -0.29402(14) 0.75893(14) 0.36404(12) 0.0192(2) Uani 1 1 d .
H17 H -0.3443 0.7523 0.4576 0.023 Uiso 1 1 calc R
C18 C -0.21042(14) 0.86488(14) 0.29235(12) 0.0167(2) Uani 1 1 d .
H18 H -0.2047 0.9318 0.3368 0.020 Uiso 1 1 calc R
C19 C -0.13544(13) 0.87291(13) 0.15593(11) 0.0144(2) Uani 1 1 d .
H19 H -0.0796 0.9463 0.1075 0.017 Uiso 1 1 calc R
C20 C 0.22464(13) 0.65523(13) 0.10998(11) 0.0146(2) Uani 1 1 d .
C21 C 0.16093(13) 0.54004(13) 0.20154(12) 0.0159(2) Uani 1 1 d .
H21 H 0.1256 0.4804 0.1718 0.019 Uiso 1 1 calc R
C22 C 0.14928(14) 0.51276(14) 0.33533(12) 0.0188(2) Uani 1 1 d .
H22 H 0.1073 0.4335 0.3966 0.023 Uiso 1 1 calc R
C23 C 0.19857(15) 0.60052(14) 0.38059(12) 0.0204(2) Uani 1 1 d .
H23 H 0.1882 0.5828 0.4727 0.024 Uiso 1 1 calc R
C24 C 0.26313(15) 0.71449(15) 0.29030(13) 0.0213(3) Uani 1 1 d .
H24 H 0.2979 0.7741 0.3206 0.026 Uiso 1 1 calc R
C25 C 0.27652(14) 0.74077(14) 0.15614(12) 0.0187(2) Uani 1 1 d .
H25 H 0.3216 0.8180 0.0948 0.022 Uiso 1 1 calc R

loop_
_atom_site_aniso_label
_atom_site_aniso_U_11
_atom_site_aniso_U_22
_atom_site_aniso_U_33
_atom_site_aniso_U_23
_atom_site_aniso_U_13
_atom_site_aniso_U_12
C1 0.0142(5) 0.0125(5) 0.0150(5) -0.0040(4) -0.0037(4) -0.0047(4)
C2 0.0147(5) 0.0178(5) 0.0156(5) -0.0043(4) -0.0036(4) -0.0056(4)
C3 0.0160(5) 0.0200(6) 0.0210(6) -0.0051(4) -0.0065(4) -0.0055(4)
C4 0.0220(6) 0.0205(6) 0.0192(6) -0.0038(4) -0.0101(4) -0.0063(5)
C5 0.0228(6) 0.0190(6) 0.0143(5) -0.0032(4) -0.0063(4) -0.0075(4)
C6 0.0172(5) 0.0139(5) 0.0154(5) -0.0031(4) -0.0046(4) -0.0055(4)
C7 0.0171(5) 0.0170(5) 0.0126(5) -0.0042(4) -0.0008(4) -0.0056(4)
C8 0.0137(5) 0.0142(5) 0.0155(5) -0.0040(4) -0.0012(4) -0.0044(4)
C9 0.0133(5) 0.0213(6) 0.0171(5) -0.0061(4) -0.0002(4) -0.0041(4)
C10 0.0133(5) 0.0185(5) 0.0196(6) -0.0040(4) -0.0031(4) -0.0041(4)
C11 0.0131(5) 0.0135(5) 0.0164(5) -0.0031(4) -0.0037(4) -0.0040(4)
C12 0.0131(5) 0.0122(5) 0.0145(5) -0.0033(4) -0.0030(4) -0.0043(4)
C13 0.0128(5) 0.0122(5) 0.0126(5) -0.0029(4) -0.0029(4) -0.0043(4)
C14 0.0106(4) 0.0135(5) 0.0128(5) -0.0024(4) -0.0028(4) -0.0023(4)
C15 0.0171(5) 0.0178(5) 0.0169(5) -0.0027(4) -0.0045(4) -0.0076(4)
C16 0.0189(5) 0.0226(6) 0.0162(5) 0.0002(4) -0.0028(4) -0.0104(4)
C17 0.0169(5) 0.0235(6) 0.0119(5) -0.0024(4) -0.0023(4) -0.0042(4)
C18 0.0165(5) 0.0177(5) 0.0158(5) -0.0060(4) -0.0060(4) -0.0022(4)
C19 0.0125(5) 0.0143(5) 0.0151(5) -0.0027(4) -0.0032(4) -0.0041(4)
C20 0.0114(5) 0.0145(5) 0.0163(5) -0.0029(4) -0.0045(4) -0.0023(4)
C21 0.0142(5) 0.0142(5) 0.0186(5) -0.0039(4) -0.0046(4) -0.0037(4)
C22 0.0180(5) 0.0162(5) 0.0180(6) -0.0013(4) -0.0037(4) -0.0045(4)
C23 0.0192(5) 0.0219(6) 0.0180(6) -0.0038(4) -0.0068(4) -0.0037(4)
C24 0.0211(6) 0.0243(6) 0.0230(6) -0.0076(5) -0.0077(5) -0.0083(5)
C25 0.0181(5) 0.0175(5) 0.0209(6) -0.0032(4) -0.0051(4) -0.0071(4)

loop_
_atom_type_symbol
_atom_type_description
_atom_type_scat_dispersion_real
_atom_type_scat_dispersion_imag
_atom_type_scat_source
C C 0.0033 0.0016 'International Tables Vol C Tables 4.2.6.8 and 6.1.1.4'
H H 0.0000 0.0000 'International Tables Vol C Tables 4.2.6.8 and 6.1.1.4'

loop_
_geom_angle_atom_site_label_1
_geom_angle_atom_site_label_2
_geom_angle_atom_site_label_3
_geom_angle
C2 C1 C6 117.60(10)
C2 C1 C13 122.12(10)
C6 C1 C13 120.25(10)
C3 C2 C1 121.40(10)
C3 C2 H2 119.3
C1 C2 H2 119.3
C2 C3 C4 120.49(11)
C2 C3 H3 119.8
C4 C3 H3 119.8
C5 C4 C3 119.77(11)
C5 C4 H4 120.1
C3 C4 H4 120.1
C4 C5 C6 121.19(11)
C4 C5 H5 119.4
C6 C5 H5 119.4
C5 C6 C7 120.94(10)
C5 C6 C1 119.53(10)
C7 C6 C1 119.50(10)
C8 C7 C6 119.80(10)
C8 C7 H7 120.1
C6 C7 H7 120.1
C7 C8 C12 121.61(10)
C7 C8 C9 129.22(10)
C12 C8 C9 109.15(10)
C10 C9 C8 102.58(9)
C10 C9 H9A 111.3
C8 C9 H9A 111.3
C10 C9 H9B 111.3
C8 C9 H9B 111.3
H9A C9 H9B 109.2
C11 C10 C9 112.29(10)
C11 C10 H10 123.9
C9 C10 H10 123.9
C10 C11 C12 109.00(10)
C10 C11 C20 122.42(10)
C12 C11 C20 128.57(9)
C13 C12 C8 120.58(10)
C13 C12 C11 132.44(10)
C8 C12 C11 106.96(9)
C12 C13 C1 118.24(10)
C12 C13 C14 121.57(10)
C1 C13 C14 120.16(9)
C19 C14 C15 118.72(10)
C19 C14 C13 120.53(9)
C15 C14 C13 120.71(10)
C16 C15 C14 120.17(11)
C16 C15 H15 119.9
C14 C15 H15 119.9
C17 C16 C15 120.61(11)
C17 C16 H16 119.7
C15 C16 H16 119.7
C16 C17 C18 119.56(10)
C16 C17 H17 120.2
C18 C17 H17 120.2
C19 C18 C17 120.06(11)
C19 C18 H18 120.0
C17 C18 H18 120.0
C18 C19 C14 120.85(10)
C18 C19 H19 119.6
C14 C19 H19 119.6
C25 C20 C21 118.78(11)
C25 C20 C11 119.39(10)
C21 C20 C11 121.75(10)
C22 C21 C20 120.26(11)
C22 C21 H21 119.9
C20 C21 H21 119.9
C21 C22 C23 120.48(11)
C21 C22 H22 119.8
C23 C22 H22 119.8
C22 C23 C24 119.72(11)
C22 C23 H23 120.1
C24 C23 H23 120.1
C25 C24 C23 119.86(11)
C25 C24 H24 120.1
C23 C24 H24 120.1
C24 C25 C20 120.89(11)
C24 C25 H25 119.6
C20 C25 H25 119.6

loop_
_geom_bond_atom_site_label_1
_geom_bond_atom_site_label_2
_geom_bond_distance
C1 C2 1.4247(15)
C1 C6 1.4310(15)
C1 C13 1.4357(15)
C2 C3 1.3737(16)
C2 H2 0.9500
C3 C4 1.4121(16)
C3 H3 0.9500
C4 C5 1.3700(16)
C4 H4 0.9500
C5 C6 1.4167(16)
C5 H5 0.9500
C6 C7 1.4201(15)
C7 C8 1.3558(16)
C7 H7 0.9500
C8 C12 1.4359(15)
C8 C9 1.5055(15)
C9 C10 1.4929(17)
C9 H9A 0.9900
C9 H9B 0.9900
C10 C11 1.3492(15)
C10 H10 0.9500
C11 C12 1.4794(15)
C11 C20 1.4819(16)
C12 C13 1.3895(14)
C13 C14 1.4937(14)
C14 C19 1.3973(16)
C14 C15 1.4018(15)
C15 C16 1.3901(16)
C15 H15 0.9500
C16 C17 1.3889(18)
C16 H16 0.9500
C17 C18 1.3917(16)
C17 H17 0.9500
C18 C19 1.3881(15)
C18 H18 0.9500
C19 H19 0.9500
C20 C25 1.3970(16)
C20 C21 1.4015(15)
C21 C22 1.3854(17)
C21 H21 0.9500
C22 C23 1.3907(17)
C22 H22 0.9500
C23 C24 1.3925(17)
C23 H23 0.9500
C24 C25 1.3865(17)
C24 H24 0.9500
C25 H25 0.9500
